data_4345689
loop_
_publ_author_name
'W\"achtler, Erik'
'Wahlicht, Sven'
'Priv\'er, Steven H.'
'Bennett, Martin A.'
'Gerke, Birgit'
'P\"ottgen, Rainer'
'Brendler, Erica'
'Gericke, Robert'
'Wagler, J\"org'
'Bhargava, Suresh K.'

_publ_section_title
;
 Tin(IV) Compounds with 2-C6F4PPh2 Substituents and Their Reactivity
 toward Palladium(0): Formation of Tin--Palladium Complexes via Oxidative
 Addition
;
_journal_name_full 'Inorganic Chemistry'
_journal_paper_doi 10.1021/acs.inorgchem.7b00410
_journal_year 2017
_chemical_formula_moiety 'C36 H20 Cl2 F8 P2 Sn'
_chemical_formula_sum 'C36 H20 Cl2 F8 P2 Sn'
_chemical_formula_weight 856.05
_space_group_crystal_system monoclinic
_space_group_IT_number 15
_space_group_name_Hall '-C 2yc'
_space_group_name_H-M_alt 'C 1 2/c 1'
_symmetry_space_group_name_Hall '-C 2yc'
_symmetry_space_group_name_H-M 'C 1 2/c 1'
_atom_sites_solution_hydrogens geom
_audit_creation_method SHELXL-2014/7
_cell_angle_alpha 90
_cell_angle_beta 102.9610(10)
_cell_angle_gamma 90
_cell_formula_units_Z 4
_cell_length_a 16.3329(8)
_cell_length_b 11.7610(5)
_cell_length_c 18.1754(9)
_cell_measurement_reflns_used 9931
_cell_measurement_temperature 200(2)
_cell_measurement_theta_max 34.96
_cell_measurement_theta_min 2.93
_cell_volume 3402.4(3)
_computing_cell_refinement 'Bruker SAINT'
_computing_data_collection 'Bruker APEX2'
_computing_data_reduction 'Bruker SAINT'
_computing_molecular_graphics 'ORTEP32 (Farugia)'
_computing_publication_material 'Ciftab (Sheldrick)'
_computing_structure_refinement 'SHELXS-2014/7 (Sheldrick, 2014)'
_computing_structure_solution 'SHELXL-2014/7 (Sheldrick, 2014)'
_diffrn_ambient_temperature 200(2)
_diffrn_measured_fraction_theta_full 0.999
_diffrn_measured_fraction_theta_max 0.999
_diffrn_measurement_device_type 'Bruker APEX-II CCD'
_diffrn_measurement_method 'phi and omega scans'
_diffrn_radiation_type MoK\a
_diffrn_radiation_wavelength 0.71073
_diffrn_reflns_av_R_equivalents 0.0220
_diffrn_reflns_av_unetI/netI 0.0133
_diffrn_reflns_Laue_measured_fraction_full 0.999
_diffrn_reflns_Laue_measured_fraction_max 0.999
_diffrn_reflns_limit_h_max 24
_diffrn_reflns_limit_h_min -24
_diffrn_reflns_limit_k_max 16
_diffrn_reflns_limit_k_min -17
_diffrn_reflns_limit_l_max 27
_diffrn_reflns_limit_l_min -27
_diffrn_reflns_number 38241
_diffrn_reflns_point_group_measured_fraction_full 0.999
_diffrn_reflns_point_group_measured_fraction_max 0.999
_diffrn_reflns_theta_full 25.242
_diffrn_reflns_theta_max 31.999
_diffrn_reflns_theta_min 2.153
_exptl_absorpt_coefficient_mu 1.073
_exptl_absorpt_correction_T_max 0.7469
_exptl_absorpt_correction_T_min 0.7005
_exptl_absorpt_correction_type multi-scan
_exptl_absorpt_process_details SADABS
_exptl_crystal_colour colorless
_exptl_crystal_density_diffrn 1.671
_exptl_crystal_description piece
_exptl_crystal_F_000 1688
_exptl_crystal_size_max 0.240
_exptl_crystal_size_mid 0.180
_exptl_crystal_size_min 0.110
_refine_diff_density_max 0.667
_refine_diff_density_min -1.348
_refine_diff_density_rms 0.063
_refine_ls_extinction_method none
_refine_ls_goodness_of_fit_ref 1.114
_refine_ls_hydrogen_treatment constr
_refine_ls_matrix_type full
_refine_ls_number_parameters 222
_refine_ls_number_reflns 5905
_refine_ls_number_restraints 0
_refine_ls_restrained_S_all 1.114
_refine_ls_R_factor_all 0.0377
_refine_ls_R_factor_gt 0.0338
_refine_ls_shift/su_max 0.001
_refine_ls_shift/su_mean 0.000
_refine_ls_structure_factor_coef Fsqd
_refine_ls_weighting_details 'w=1/[\s^2^(Fo^2^)+(0.0151P)^2^+7.2493P] where P=(Fo^2^+2Fc^2^)/3'
_refine_ls_weighting_scheme calc
_refine_ls_wR_factor_gt 0.0700
_refine_ls_wR_factor_ref 0.0713
_reflns_Friedel_coverage 0.000
_reflns_number_gt 5403
_reflns_number_total 5905
_reflns_threshold_expression 'I > 2\s(I)'
_cod_data_source_file ic7b00410_si_003.cif
_cod_data_source_block 4
_cod_depositor_comments
;
The following automatic conversions were performed:

'_exptl_absorpt_correction_type' value 'MULTI-SCAN' changed to
'multi-scan' according to
/home/data/users/saulius/crontab/automatic-downloads/rss-feeds/ACS/lib/dictionaries/cif_core.dic
dictionary named 'cif_core.dic' version 2.4.2 from 2011-04-26.

Automatic conversion script
Id: cif_fix_values 4973 2017-02-22 13:04:09Z antanas 
;
_cod_database_code 4345689
_shelx_shelxl_version_number 2014/7
_shelx_space_group_comment
;
The symmetry employed for this shelxl refinement is uniquely defined
by the following loop, which should always be used as a source of
symmetry information in preference to the above space-group names.
They are only intended as comments.
;
_shelx_estimated_absorpt_t_min 0.783
_shelx_estimated_absorpt_t_max 0.891

loop_
_space_group_symop_operation_xyz
'x, y, z'
'-x, y, -z+1/2'
'x+1/2, y+1/2, z'
'-x+1/2, y+1/2, -z+1/2'
'-x, -y, -z'
'x, -y, z-1/2'
'-x+1/2, -y+1/2, -z'
'x+1/2, -y+1/2, z-1/2'

loop_
_atom_site_label
_atom_site_type_symbol
_atom_site_fract_x
_atom_site_fract_y
_atom_site_fract_z
_atom_site_U_iso_or_equiv
_atom_site_adp_type
_atom_site_occupancy
_atom_site_site_symmetry_order
_atom_site_calc_flag
_atom_site_refinement_flags_posn
_atom_site_refinement_flags_adp
_atom_site_refinement_flags_occupancy
Sn1 Sn 0.5000 0.39004(2) 0.2500 0.03866(6) Uani 1 2 d S T P
Cl1 Cl 0.41185(4) 0.25459(5) 0.17797(6) 0.0775(3) Uani 1 1 d . . .
P1 P 0.64435(3) 0.57040(4) 0.31664(2) 0.02406(8) Uani 1 1 d . . .
F1 F 0.73787(8) 0.68339(12) 0.19952(7) 0.0476(3) Uani 1 1 d . . .
F2 F 0.71892(10) 0.63085(15) 0.05372(8) 0.0595(4) Uani 1 1 d . . .
F3 F 0.60837(12) 0.46777(16) -0.00954(8) 0.0740(5) Uani 1 1 d . . .
F4 F 0.51311(11) 0.36215(14) 0.07130(9) 0.0665(5) Uani 1 1 d . . .
C1 C 0.57459(10) 0.46839(15) 0.18115(10) 0.0287(3) Uani 1 1 d . . .
C2 C 0.63362(10) 0.55058(15) 0.21493(9) 0.0254(3) Uani 1 1 d . . .
C3 C 0.68128(11) 0.60387(18) 0.17062(10) 0.0327(4) Uani 1 1 d . . .
C4 C 0.67247(13) 0.5777(2) 0.09520(11) 0.0404(5) Uani 1 1 d . . .
C5 C 0.61618(15) 0.4953(2) 0.06319(11) 0.0454(5) Uani 1 1 d . . .
C6 C 0.56754(13) 0.44198(19) 0.10577(12) 0.0420(5) Uani 1 1 d . . .
C7 C 0.75479(10) 0.53633(15) 0.35742(9) 0.0265(3) Uani 1 1 d . . .
C8 C 0.82121(12) 0.61114(18) 0.35638(11) 0.0352(4) Uani 1 1 d . . .
H8 H 0.8100 0.6849 0.3352 0.042 Uiso 1 1 calc R U .
C9 C 0.90355(13) 0.5775(2) 0.38625(12) 0.0439(5) Uani 1 1 d . . .
H9 H 0.9486 0.6281 0.3849 0.053 Uiso 1 1 calc R U .
C10 C 0.92013(13) 0.4710(2) 0.41790(12) 0.0454(5) Uani 1 1 d . . .
H10 H 0.9766 0.4477 0.4371 0.055 Uiso 1 1 calc R U .
C11 C 0.85527(15) 0.39858(19) 0.42175(13) 0.0454(5) Uani 1 1 d . . .
H11 H 0.8670 0.3264 0.4452 0.054 Uiso 1 1 calc R U .
C12 C 0.77234(13) 0.43043(16) 0.39137(11) 0.0355(4) Uani 1 1 d . . .
H12 H 0.7278 0.3797 0.3939 0.043 Uiso 1 1 calc R U .
C13 C 0.64026(10) 0.72338(14) 0.33220(9) 0.0260(3) Uani 1 1 d . . .
C14 C 0.66450(13) 0.76093(16) 0.40693(10) 0.0351(4) Uani 1 1 d . . .
H14 H 0.6840 0.7074 0.4461 0.042 Uiso 1 1 calc R U .
C15 C 0.66053(15) 0.87508(17) 0.42469(12) 0.0408(4) Uani 1 1 d . . .
H15 H 0.6775 0.8994 0.4757 0.049 Uiso 1 1 calc R U .
C16 C 0.63187(13) 0.95335(16) 0.36824(13) 0.0392(4) Uani 1 1 d . . .
H16 H 0.6294 1.0317 0.3803 0.047 Uiso 1 1 calc R U .
C17 C 0.60705(15) 0.91792(18) 0.29483(13) 0.0430(5) Uani 1 1 d . . .
H17 H 0.5871 0.9720 0.2561 0.052 Uiso 1 1 calc R U .
C18 C 0.61076(13) 0.80313(17) 0.27627(11) 0.0368(4) Uani 1 1 d . . .
H18 H 0.5930 0.7795 0.2252 0.044 Uiso 1 1 calc R U .

loop_
_atom_site_aniso_label
_atom_site_aniso_U_11
_atom_site_aniso_U_22
_atom_site_aniso_U_33
_atom_site_aniso_U_23
_atom_site_aniso_U_13
_atom_site_aniso_U_12
Sn1 0.02214(8) 0.01769(7) 0.08014(16) 0.000 0.01991(8) 0.000
Cl1 0.0305(2) 0.0318(3) 0.1711(8) -0.0365(4) 0.0243(4) -0.0104(2)
P1 0.02495(18) 0.02498(18) 0.02359(18) -0.00026(15) 0.00826(15) -0.00408(15)
F1 0.0376(6) 0.0659(9) 0.0409(6) 0.0079(6) 0.0123(5) -0.0232(6)
F2 0.0645(9) 0.0826(11) 0.0417(7) 0.0212(7) 0.0336(7) 0.0194(8)
F3 0.1045(14) 0.0877(12) 0.0275(6) -0.0160(7) 0.0098(8) 0.0327(10)
F4 0.0716(10) 0.0563(9) 0.0597(9) -0.0324(7) -0.0105(8) -0.0055(8)
C1 0.0203(6) 0.0297(8) 0.0353(9) -0.0085(7) 0.0046(6) 0.0018(6)
C2 0.0205(6) 0.0313(8) 0.0250(7) -0.0026(6) 0.0063(5) -0.0025(6)
C3 0.0249(7) 0.0459(10) 0.0284(8) 0.0038(7) 0.0083(6) -0.0022(7)
C4 0.0401(10) 0.0570(12) 0.0278(9) 0.0077(8) 0.0156(8) 0.0160(9)
C5 0.0539(12) 0.0563(13) 0.0245(8) -0.0074(8) 0.0055(8) 0.0228(11)
C6 0.0383(10) 0.0413(10) 0.0403(10) -0.0176(9) -0.0042(8) 0.0084(8)
C7 0.0274(7) 0.0298(8) 0.0224(7) -0.0037(6) 0.0058(6) -0.0014(6)
C8 0.0302(8) 0.0411(10) 0.0326(9) 0.0007(8) 0.0036(7) -0.0065(7)
C9 0.0284(9) 0.0612(14) 0.0396(10) -0.0080(10) 0.0024(8) -0.0068(9)
C10 0.0335(9) 0.0616(14) 0.0362(10) -0.0154(10) -0.0028(8) 0.0108(9)
C11 0.0497(12) 0.0369(10) 0.0433(11) -0.0053(9) -0.0026(9) 0.0120(9)
C12 0.0394(9) 0.0287(8) 0.0367(9) -0.0031(7) 0.0049(8) 0.0005(7)
C13 0.0265(7) 0.0261(7) 0.0264(7) 0.0024(6) 0.0079(6) -0.0024(6)
C14 0.0507(11) 0.0280(8) 0.0263(8) 0.0022(6) 0.0078(8) 0.0058(8)
C15 0.0537(12) 0.0323(9) 0.0352(10) -0.0051(8) 0.0072(9) 0.0052(8)
C16 0.0406(10) 0.0249(8) 0.0517(12) 0.0014(8) 0.0098(9) 0.0016(7)
C17 0.0492(12) 0.0321(9) 0.0448(11) 0.0128(8) 0.0045(9) 0.0038(8)
C18 0.0426(10) 0.0343(9) 0.0298(9) 0.0041(7) 0.0005(7) -0.0002(8)

loop_
_atom_type_symbol
_atom_type_description
_atom_type_scat_dispersion_real
_atom_type_scat_dispersion_imag
_atom_type_scat_source
C C 0.0033 0.0016 'International Tables Vol C Tables 4.2.6.8 and 6.1.1.4'
H H 0.0000 0.0000 'International Tables Vol C Tables 4.2.6.8 and 6.1.1.4'
F F 0.0171 0.0103 'International Tables Vol C Tables 4.2.6.8 and 6.1.1.4'
P P 0.1023 0.0942 'International Tables Vol C Tables 4.2.6.8 and 6.1.1.4'
Cl Cl 0.1484 0.1585 'International Tables Vol C Tables 4.2.6.8 and 6.1.1.4'
Sn Sn -0.6537 1.4246 'International Tables Vol C Tables 4.2.6.8 and 6.1.1.4'

loop_
_geom_angle_atom_site_label_1
_geom_angle_atom_site_label_2
_geom_angle_atom_site_label_3
_geom_angle
_geom_angle_site_symmetry_1
_geom_angle_site_symmetry_3
C1 Sn1 C1 129.01(9) 2_655 .
C1 Sn1 Cl1 105.11(5) 2_655 .
C1 Sn1 Cl1 108.98(5) . .
C1 Sn1 Cl1 108.98(5) 2_655 2_655
C1 Sn1 Cl1 105.11(5) . 2_655
Cl1 Sn1 Cl1 94.23(4) . 2_655
C13 P1 C2 106.45(8) . .
C13 P1 C7 102.69(8) . .
C2 P1 C7 104.05(7) . .
C6 C1 C2 118.90(18) . .
C6 C1 Sn1 123.37(14) . .
C2 C1 Sn1 117.72(12) . .
C3 C2 C1 118.41(16) . .
C3 C2 P1 126.05(13) . .
C1 C2 P1 115.42(12) . .
F1 C3 C4 117.07(17) . .
F1 C3 C2 121.05(16) . .
C4 C3 C2 121.88(19) . .
F2 C4 C5 120.09(19) . .
F2 C4 C3 120.6(2) . .
C5 C4 C3 119.28(19) . .
F3 C5 C4 119.7(2) . .
F3 C5 C6 120.3(2) . .
C4 C5 C6 119.95(18) . .
F4 C6 C5 117.4(2) . .
F4 C6 C1 121.1(2) . .
C5 C6 C1 121.54(19) . .
C12 C7 C8 119.05(17) . .
C12 C7 P1 117.45(14) . .
C8 C7 P1 123.50(14) . .
C9 C8 C7 120.0(2) . .
C9 C8 H8 120.0 . .
C7 C8 H8 120.0 . .
C10 C9 C8 120.2(2) . .
C10 C9 H9 119.9 . .
C8 C9 H9 119.9 . .
C11 C10 C9 120.2(2) . .
C11 C10 H10 119.9 . .
C9 C10 H10 119.9 . .
C10 C11 C12 120.3(2) . .
C10 C11 H11 119.8 . .
C12 C11 H11 119.8 . .
C7 C12 C11 120.09(19) . .
C7 C12 H12 120.0 . .
C11 C12 H12 120.0 . .
C18 C13 C14 118.31(17) . .
C18 C13 P1 124.87(14) . .
C14 C13 P1 116.72(13) . .
C15 C14 C13 120.96(17) . .
C15 C14 H14 119.5 . .
C13 C14 H14 119.5 . .
C16 C15 C14 119.93(19) . .
C16 C15 H15 120.0 . .
C14 C15 H15 120.0 . .
C17 C16 C15 119.89(19) . .
C17 C16 H16 120.1 . .
C15 C16 H16 120.1 . .
C16 C17 C18 120.67(19) . .
C16 C17 H17 119.7 . .
C18 C17 H17 119.7 . .
C13 C18 C17 120.23(18) . .
C13 C18 H18 119.9 . .
C17 C18 H18 119.9 . .

loop_
_geom_bond_atom_site_label_1
_geom_bond_atom_site_label_2
_geom_bond_distance
_geom_bond_site_symmetry_2
Sn1 C1 2.1407(18) 2_655
Sn1 C1 2.1407(18) .
Sn1 Cl1 2.3407(6) .
Sn1 Cl1 2.3408(6) 2_655
P1 C13 1.8248(17) .
P1 C2 1.8322(17) .
P1 C7 1.8341(18) .
F1 C3 1.337(2) .
F2 C4 1.338(2) .
F3 C5 1.339(2) .
F4 C6 1.347(2) .
C1 C6 1.384(3) .
C1 C2 1.406(2) .
C2 C3 1.389(2) .
C3 C4 1.380(3) .
C4 C5 1.372(4) .
C5 C6 1.378(4) .
C7 C12 1.391(3) .
C7 C8 1.400(2) .
C8 C9 1.390(3) .
C8 H8 0.9500 .
C9 C10 1.380(4) .
C9 H9 0.9500 .
C10 C11 1.373(3) .
C10 H10 0.9500 .
C11 C12 1.394(3) .
C11 H11 0.9500 .
C12 H12 0.9500 .
C13 C18 1.388(2) .
C13 C14 1.398(2) .
C14 C15 1.386(3) .
C14 H14 0.9500 .
C15 C16 1.380(3) .
C15 H15 0.9500 .
C16 C17 1.370(3) .
C16 H16 0.9500 .
C17 C18 1.396(3) .
C17 H17 0.9500 .
C18 H18 0.9500 .

loop_
_geom_torsion_atom_site_label_1
_geom_torsion_atom_site_label_2
_geom_torsion_atom_site_label_3
_geom_torsion_atom_site_label_4
_geom_torsion
C6 C1 C2 C3 1.4(3)
Sn1 C1 C2 C3 -178.70(13)
C6 C1 C2 P1 -174.94(14)
Sn1 C1 C2 P1 4.95(17)
C13 P1 C2 C3 52.04(18)
C7 P1 C2 C3 -56.02(18)
C13 P1 C2 C1 -131.93(13)
C7 P1 C2 C1 120.01(13)
C1 C2 C3 F1 179.43(17)
P1 C2 C3 F1 -4.6(3)
C1 C2 C3 C4 -0.4(3)
P1 C2 C3 C4 175.51(15)
F1 C3 C4 F2 -0.2(3)
C2 C3 C4 F2 179.65(18)
F1 C3 C4 C5 178.94(18)
C2 C3 C4 C5 -1.2(3)
F2 C4 C5 F3 0.5(3)
C3 C4 C5 F3 -178.68(19)
F2 C4 C5 C6 -179.04(19)
C3 C4 C5 C6 1.8(3)
F3 C5 C6 F4 0.2(3)
C4 C5 C6 F4 179.71(19)
F3 C5 C6 C1 179.68(19)
C4 C5 C6 C1 -0.8(3)
C2 C1 C6 F4 178.63(17)
Sn1 C1 C6 F4 -1.3(3)
C2 C1 C6 C5 -0.8(3)
Sn1 C1 C6 C5 179.29(15)
C13 P1 C7 C12 146.74(14)
C2 P1 C7 C12 -102.43(14)
C13 P1 C7 C8 -32.86(17)
C2 P1 C7 C8 77.96(16)
C12 C7 C8 C9 2.6(3)
P1 C7 C8 C9 -177.83(15)
C7 C8 C9 C10 -0.8(3)
C8 C9 C10 C11 -1.6(3)
C9 C10 C11 C12 2.3(3)
C8 C7 C12 C11 -1.9(3)
P1 C7 C12 C11 178.45(16)
C10 C11 C12 C7 -0.5(3)
C2 P1 C13 C18 16.63(18)
C7 P1 C13 C18 125.65(16)
C2 P1 C13 C14 -167.10(14)
C7 P1 C13 C14 -58.07(16)
C18 C13 C14 C15 -1.0(3)
P1 C13 C14 C15 -177.57(17)
C13 C14 C15 C16 0.4(3)
C14 C15 C16 C17 0.3(3)
C15 C16 C17 C18 -0.3(3)
C14 C13 C18 C17 1.0(3)
P1 C13 C18 C17 177.27(16)
C16 C17 C18 C13 -0.4(3)
